data_2229524
loop_
_publ_author_name
'Kargar, Hadi'
'Kia, Reza'
'Pahlavani, Elham'
'Tahir, Muhammad Nawaz'

_publ_section_title
;
 4,4'-Dimethoxy-2,2'-[2,2-dimethylpropane-1,3-diylbis(nitrilomethanylylidene)]diphenol
;
_journal_coeditor_code TK2716
_journal_issue 3
_journal_name_full 'Acta Crystallographica Section E'
_journal_page_first o614
_journal_paper_doi 10.1107/S1600536811004776
_journal_volume 67
_journal_year 2011
_chemical_formula_iupac 'C21 H26 N2 O4'
_chemical_formula_moiety 'C21 H26 N2 O4'
_chemical_formula_sum 'C21 H26 N2 O4'
_chemical_formula_weight 370.44
_chemical_name_systematic 4,4'-Dimethoxy-2,2'-[2,2-dimethylpropane-1,3-diylbis(nitrilomethanylylidene)]diphenol
_space_group_IT_number 14
_symmetry_cell_setting monoclinic
_symmetry_space_group_name_Hall '-P 2ybc'
_symmetry_space_group_name_H-M 'P 1 21/c 1'
_atom_sites_solution_hydrogens geom
_atom_sites_solution_primary direct
_atom_sites_solution_secondary difmap
_audit_creation_method SHELXL-97
_cell_angle_alpha 90.00
_cell_angle_beta 108.03(3)
_cell_angle_gamma 90.00
_cell_formula_units_Z 4
_cell_length_a 10.660(2)
_cell_length_b 21.742(4)
_cell_length_c 9.2767(19)
_cell_measurement_reflns_used 3220
_cell_measurement_temperature 296(2)
_cell_measurement_theta_max 24.22
_cell_measurement_theta_min 2.03
_cell_volume 2044.5(8)
_computing_cell_refinement 'X-AREA (Stoe & Cie, 2009)'
_computing_data_collection 'X-AREA (Stoe & Cie, 2009)'
_computing_data_reduction 'X-AREA (Stoe & Cie, 2009)'
_computing_molecular_graphics 'SHELXTL (Sheldrick, 2008)'
_computing_publication_material 'SHELXTL (Sheldrick, 2008) and PLATON (Spek, 2009)'
_computing_structure_refinement 'SHELXTL (Sheldrick, 2008)'
_computing_structure_solution 'SHELXTL (Sheldrick, 2008)'
_diffrn_ambient_temperature 296(2)
_diffrn_detector_area_resol_mean '0.15 mm'
_diffrn_measured_fraction_theta_full 0.941
_diffrn_measured_fraction_theta_max 0.941
_diffrn_measurement_device_type 'Stoe IPDS 2T Image Plate'
_diffrn_measurement_method \w
_diffrn_radiation_monochromator graphite
_diffrn_radiation_source 'fine-focus sealed tube'
_diffrn_radiation_type MoK\a
_diffrn_radiation_wavelength 0.71073
_diffrn_reflns_av_R_equivalents 0.0541
_diffrn_reflns_av_sigmaI/netI 0.1640
_diffrn_reflns_limit_h_max 12
_diffrn_reflns_limit_h_min -12
_diffrn_reflns_limit_k_max 25
_diffrn_reflns_limit_k_min -22
_diffrn_reflns_limit_l_max 10
_diffrn_reflns_limit_l_min -11
_diffrn_reflns_number 7094
_diffrn_reflns_theta_full 24.99
_diffrn_reflns_theta_max 24.99
_diffrn_reflns_theta_min 2.01
_diffrn_standards_number 0
_exptl_absorpt_coefficient_mu 0.084
_exptl_absorpt_correction_T_max 1.0000
_exptl_absorpt_correction_T_min 0.9653
_exptl_absorpt_correction_type multi-scan
_exptl_absorpt_process_details '(MULABS in PLATON; Blessing, 1995)'
_exptl_crystal_colour yellow
_exptl_crystal_density_diffrn 1.204
_exptl_crystal_density_method 'not measured'
_exptl_crystal_description plate
_exptl_crystal_F_000 792
_exptl_crystal_size_max 0.23
_exptl_crystal_size_mid 0.15
_exptl_crystal_size_min 0.08
_refine_diff_density_max 0.075
_refine_diff_density_min -0.105
_refine_ls_extinction_method none
_refine_ls_goodness_of_fit_ref 0.565
_refine_ls_hydrogen_treatment constr
_refine_ls_matrix_type full
_refine_ls_number_parameters 246
_refine_ls_number_reflns 3375
_refine_ls_number_restraints 0
_refine_ls_restrained_S_all 0.565
_refine_ls_R_factor_all 0.1560
_refine_ls_R_factor_gt 0.0305
_refine_ls_shift/su_max 0.001
_refine_ls_shift/su_mean 0.000
_refine_ls_structure_factor_coef Fsqd
_refine_ls_weighting_details 'calc w=1/[\s^2^(Fo^2^)+(0.0172P)^2^] where P=(Fo^2^+2Fc^2^)/3'
_refine_ls_weighting_scheme calc
_refine_ls_wR_factor_gt 0.0447
_refine_ls_wR_factor_ref 0.0577
_reflns_number_gt 967
_reflns_number_total 3375
_reflns_threshold_expression I>2\s(I)
_cod_data_source_file tk2716.cif
_cod_data_source_block I
_cod_original_cell_volume 2044.5(7)
_cod_original_sg_symbol_H-M 'P 21/c'
_cod_database_code 2229524
_cod_database_fobs_code 2229524

loop_
_symmetry_equiv_pos_as_xyz
'x, y, z'
'-x, y+1/2, -z+1/2'
'-x, -y, -z'
'x, -y-1/2, z-1/2'

loop_
_atom_site_type_symbol
_atom_site_label
_atom_site_fract_x
_atom_site_fract_y
_atom_site_fract_z
_atom_site_U_iso_or_equiv
_atom_site_adp_type
_atom_site_calc_flag
_atom_site_refinement_flags
_atom_site_occupancy
_atom_site_disorder_assembly
_atom_site_disorder_group
O O1 -0.05846(17) 0.01529(7) 0.75824(19) 0.0807(6) Uani d . 1 . .
H H1 -0.0997 0.0250 0.6727 0.121 Uiso d R 1 . .
O O2 -0.1706(2) 0.31943(8) 0.4769(2) 0.0874(6) Uani d . 1 . .
H H2 -0.2189 0.2892 0.4703 0.131 Uiso d R 1 . .
O O3 0.4634(2) 0.07957(10) 0.8988(2) 0.1064(8) Uani d . 1 . .
O O4 0.3081(2) 0.30533(10) 0.9255(3) 0.0936(7) Uani d . 1 . .
N N1 -0.1073(3) 0.07562(9) 0.5057(3) 0.0629(7) Uani d . 1 . .
N N2 -0.2263(3) 0.21006(10) 0.5539(3) 0.0662(7) Uani d . 1 . .
C C1 0.0688(3) 0.03241(12) 0.7858(4) 0.0601(8) Uani d . 1 . .
C C2 0.1605(3) 0.01492(12) 0.9224(3) 0.0685(8) Uani d . 1 . .
H H2A 0.1336 -0.0083 0.9917 0.082 Uiso calc R 1 . .
C C3 0.2893(3) 0.03161(12) 0.9549(3) 0.0750(9) Uani d . 1 . .
H H3A 0.3502 0.0195 1.0460 0.090 Uiso calc R 1 . .
C C4 0.3300(3) 0.06678(14) 0.8524(4) 0.0720(9) Uani d . 1 . .
C C5 0.2413(3) 0.08523(12) 0.7179(3) 0.0705(9) Uani d . 1 . .
H H5A 0.2691 0.1088 0.6498 0.085 Uiso calc R 1 . .
C C6 0.1091(3) 0.06829(11) 0.6844(3) 0.0557(8) Uani d . 1 . .
C C7 0.0141(3) 0.08981(11) 0.5447(3) 0.0621(8) Uani d . 1 . .
H H7A 0.0435 0.1151 0.4811 0.075 Uiso calc R 1 . .
C C8 -0.1960(3) 0.10405(11) 0.3705(3) 0.0689(8) Uani d . 1 . .
H H8A -0.2106 0.0760 0.2856 0.083 Uiso calc R 1 . .
H H8B -0.1554 0.1410 0.3468 0.083 Uiso calc R 1 . .
C C9 -0.3286(3) 0.12057(12) 0.3915(3) 0.0647(8) Uani d . 1 . .
C C10 -0.3096(2) 0.15556(12) 0.5410(3) 0.0686(8) Uani d . 1 . .
H H10A -0.3951 0.1680 0.5473 0.082 Uiso calc R 1 . .
H H10B -0.2698 0.1282 0.6255 0.082 Uiso calc R 1 . .
C C11 -0.1179(3) 0.21062(13) 0.6614(3) 0.0647(9) Uani d . 1 . .
H H11A -0.0969 0.1777 0.7287 0.078 Uiso calc R 1 . .
C C12 -0.0261(3) 0.26170(13) 0.6810(3) 0.0550(8) Uani d . 1 . .
C C13 -0.0544(3) 0.31384(15) 0.5877(3) 0.0673(9) Uani d . 1 . .
C C14 0.0387(4) 0.36057(13) 0.6113(4) 0.0794(11) Uani d . 1 . .
H H14A 0.0205 0.3954 0.5500 0.095 Uiso calc R 1 . .
C C15 0.1556(4) 0.35591(14) 0.7224(4) 0.0804(10) Uani d . 1 . .
H H15A 0.2167 0.3876 0.7359 0.096 Uiso calc R 1 . .
C C16 0.1861(4) 0.30500(14) 0.8166(4) 0.0677(9) Uani d . 1 . .
C C17 0.0946(3) 0.25820(12) 0.7948(3) 0.0628(8) Uani d . 1 . .
H H17A 0.1140 0.2238 0.8573 0.075 Uiso calc R 1 . .
C C18 -0.4084(2) 0.06177(12) 0.3967(3) 0.0982(10) Uani d . 1 . .
H H18A -0.3598 0.0366 0.4803 0.147 Uiso calc R 1 . .
H H18B -0.4234 0.0393 0.3038 0.147 Uiso calc R 1 . .
H H18C -0.4916 0.0729 0.4092 0.147 Uiso calc R 1 . .
C C19 -0.4063(3) 0.16042(12) 0.2556(3) 0.0975(10) Uani d . 1 . .
H H19A -0.3572 0.1971 0.2522 0.146 Uiso calc R 1 . .
H H19B -0.4901 0.1713 0.2666 0.146 Uiso calc R 1 . .
H H19C -0.4199 0.1376 0.1634 0.146 Uiso calc R 1 . .
C C20 0.5161(3) 0.11165(14) 0.7998(4) 0.1184(13) Uani d . 1 . .
H H20A 0.6098 0.1155 0.8448 0.178 Uiso calc R 1 . .
H H20B 0.4771 0.1518 0.7810 0.178 Uiso calc R 1 . .
H H20C 0.4974 0.0896 0.7059 0.178 Uiso calc R 1 . .
C C21 0.3454(3) 0.25225(13) 1.0160(3) 0.1204(13) Uani d . 1 . .
H H21A 0.4318 0.2581 1.0868 0.181 Uiso calc R 1 . .
H H21B 0.3463 0.2175 0.9525 0.181 Uiso calc R 1 . .
H H21C 0.2834 0.2450 1.0703 0.181 Uiso calc R 1 . .

loop_
_atom_site_aniso_label
_atom_site_aniso_U_11
_atom_site_aniso_U_22
_atom_site_aniso_U_33
_atom_site_aniso_U_12
_atom_site_aniso_U_13
_atom_site_aniso_U_23
O1 0.0710(15) 0.0916(13) 0.0825(14) -0.0025(12) 0.0279(14) 0.0249(11)
O2 0.1028(17) 0.0767(14) 0.0822(16) 0.0121(13) 0.0279(14) 0.0188(12)
O3 0.0738(17) 0.154(2) 0.0852(18) -0.0283(16) 0.0154(16) 0.0102(14)
O4 0.0945(18) 0.0784(16) 0.0994(19) -0.0159(14) 0.0174(16) 0.0104(14)
N1 0.0633(17) 0.0646(15) 0.0623(18) 0.0079(15) 0.0216(16) 0.0016(13)
N2 0.078(2) 0.0597(16) 0.0666(19) 0.0014(16) 0.0305(16) -0.0021(14)
C1 0.060(2) 0.0550(19) 0.070(2) 0.0004(17) 0.027(2) -0.0008(17)
C2 0.081(2) 0.070(2) 0.062(2) 0.006(2) 0.034(2) 0.0144(17)
C3 0.076(3) 0.085(2) 0.063(2) 0.003(2) 0.021(2) 0.0031(18)
C4 0.061(2) 0.084(2) 0.073(3) -0.015(2) 0.024(2) -0.007(2)
C5 0.069(2) 0.082(2) 0.064(2) -0.0074(19) 0.025(2) 0.0053(18)
C6 0.062(2) 0.0521(18) 0.059(2) 0.0031(17) 0.027(2) 0.0024(16)
C7 0.079(2) 0.0551(19) 0.063(2) -0.0008(19) 0.036(2) 0.0015(16)
C8 0.072(2) 0.077(2) 0.060(2) 0.0013(18) 0.025(2) -0.0030(17)
C9 0.058(2) 0.0713(19) 0.061(2) -0.0044(18) 0.0138(19) -0.0057(17)
C10 0.058(2) 0.082(2) 0.071(2) 0.0058(18) 0.0274(18) -0.0003(17)
C11 0.086(3) 0.058(2) 0.062(2) 0.003(2) 0.039(2) -0.0006(17)
C12 0.071(2) 0.0477(18) 0.053(2) 0.0033(18) 0.0293(19) -0.0010(17)
C13 0.080(3) 0.067(2) 0.061(2) 0.012(2) 0.031(2) 0.001(2)
C14 0.112(3) 0.051(2) 0.089(3) 0.004(2) 0.050(3) 0.017(2)
C15 0.105(3) 0.057(2) 0.092(3) -0.007(2) 0.048(3) 0.002(2)
C16 0.086(3) 0.057(2) 0.066(2) 0.007(2) 0.032(2) 0.0060(19)
C17 0.082(2) 0.0454(19) 0.065(2) -0.0025(19) 0.029(2) 0.0042(16)
C18 0.085(2) 0.099(2) 0.102(3) -0.023(2) 0.017(2) -0.015(2)
C19 0.093(2) 0.108(2) 0.078(2) 0.017(2) 0.006(2) 0.012(2)
C20 0.082(3) 0.161(3) 0.113(3) -0.043(2) 0.032(2) 0.014(2)
C21 0.114(3) 0.098(3) 0.119(3) -0.014(2) -0.008(2) 0.028(2)

loop_
_atom_type_symbol
_atom_type_description
_atom_type_scat_dispersion_real
_atom_type_scat_dispersion_imag
_atom_type_scat_source
C C 0.0033 0.0016 'International Tables Vol C Tables 4.2.6.8 and 6.1.1.4'
H H 0.0000 0.0000 'International Tables Vol C Tables 4.2.6.8 and 6.1.1.4'
N N 0.0061 0.0033 'International Tables Vol C Tables 4.2.6.8 and 6.1.1.4'
O O 0.0106 0.0060 'International Tables Vol C Tables 4.2.6.8 and 6.1.1.4'

loop_
_geom_angle_atom_site_label_1
_geom_angle_atom_site_label_2
_geom_angle_atom_site_label_3
_geom_angle_site_symmetry_1
_geom_angle_site_symmetry_3
_geom_angle
_geom_angle_publ_flag
C1 O1 H1 . . 108.8 ?
C13 O2 H2 . . 112.9 ?
C4 O3 C20 . . 118.6(3) ?
C16 O4 C21 . . 117.4(2) ?
C7 N1 C8 . . 118.4(2) ?
C11 N2 C10 . . 116.9(3) ?
O1 C1 C6 . . 121.9(3) ?
O1 C1 C2 . . 118.5(3) ?
C6 C1 C2 . . 119.5(3) ?
C3 C2 C1 . . 120.3(3) ?
C3 C2 H2A . . 119.8 ?
C1 C2 H2A . . 119.8 ?
C2 C3 C4 . . 120.1(3) ?
C2 C3 H3A . . 119.9 ?
C4 C3 H3A . . 119.9 ?
C5 C4 O3 . . 125.3(3) ?
C5 C4 C3 . . 120.7(3) ?
O3 C4 C3 . . 114.0(3) ?
C4 C5 C6 . . 119.3(3) ?
C4 C5 H5A . . 120.3 ?
C6 C5 H5A . . 120.3 ?
C1 C6 C5 . . 120.0(3) ?
C1 C6 C7 . . 120.5(3) ?
C5 C6 C7 . . 119.4(3) ?
N1 C7 C6 . . 123.0(3) ?
N1 C7 H7A . . 118.5 ?
C6 C7 H7A . . 118.5 ?
N1 C8 C9 . . 111.7(2) ?
N1 C8 H8A . . 109.3 ?
C9 C8 H8A . . 109.3 ?
N1 C8 H8B . . 109.3 ?
C9 C8 H8B . . 109.3 ?
H8A C8 H8B . . 107.9 ?
C8 C9 C10 . . 111.2(2) ?
C8 C9 C19 . . 108.1(2) ?
C10 C9 C19 . . 110.3(2) ?
C8 C9 C18 . . 110.4(2) ?
C10 C9 C18 . . 107.6(2) ?
C19 C9 C18 . . 109.2(2) ?
N2 C10 C9 . . 112.4(2) ?
N2 C10 H10A . . 109.1 ?
C9 C10 H10A . . 109.1 ?
N2 C10 H10B . . 109.1 ?
C9 C10 H10B . . 109.1 ?
H10A C10 H10B . . 107.9 ?
N2 C11 C12 . . 121.2(3) ?
N2 C11 H11A . . 119.4 ?
C12 C11 H11A . . 119.4 ?
C17 C12 C13 . . 119.0(3) ?
C17 C12 C11 . . 118.8(3) ?
C13 C12 C11 . . 122.2(3) ?
O2 C13 C14 . . 119.8(3) ?
O2 C13 C12 . . 121.0(3) ?
C14 C13 C12 . . 119.2(3) ?
C15 C14 C13 . . 120.6(3) ?
C15 C14 H14A . . 119.7 ?
C13 C14 H14A . . 119.7 ?
C14 C15 C16 . . 121.5(3) ?
C14 C15 H15A . . 119.3 ?
C16 C15 H15A . . 119.3 ?
O4 C16 C17 . . 125.1(3) ?
O4 C16 C15 . . 116.3(3) ?
C17 C16 C15 . . 118.6(3) ?
C16 C17 C12 . . 121.1(3) ?
C16 C17 H17A . . 119.4 ?
C12 C17 H17A . . 119.4 ?
C9 C18 H18A . . 109.5 ?
C9 C18 H18B . . 109.5 ?
H18A C18 H18B . . 109.5 ?
C9 C18 H18C . . 109.5 ?
H18A C18 H18C . . 109.5 ?
H18B C18 H18C . . 109.5 ?
C9 C19 H19A . . 109.5 ?
C9 C19 H19B . . 109.5 ?
H19A C19 H19B . . 109.5 ?
C9 C19 H19C . . 109.5 ?
H19A C19 H19C . . 109.5 ?
H19B C19 H19C . . 109.5 ?
O3 C20 H20A . . 109.5 ?
O3 C20 H20B . . 109.5 ?
H20A C20 H20B . . 109.5 ?
O3 C20 H20C . . 109.5 ?
H20A C20 H20C . . 109.5 ?
H20B C20 H20C . . 109.5 ?
O4 C21 H21A . . 109.5 ?
O4 C21 H21B . . 109.5 ?
H21A C21 H21B . . 109.5 ?
O4 C21 H21C . . 109.5 ?
H21A C21 H21C . . 109.5 ?
H21B C21 H21C . . 109.5 ?

loop_
_geom_bond_atom_site_label_1
_geom_bond_atom_site_label_2
_geom_bond_site_symmetry_2
_geom_bond_distance
_geom_bond_publ_flag
O1 C1 . 1.353(3) ?
O1 H1 . 0.8074 ?
O2 C13 . 1.348(3) ?
O2 H2 . 0.8251 ?
O3 C4 . 1.381(3) ?
O3 C20 . 1.402(3) ?
O4 C16 . 1.377(3) ?
O4 C21 . 1.410(3) ?
N1 C7 . 1.269(3) ?
N1 C8 . 1.455(3) ?
N2 C11 . 1.272(3) ?
N2 C10 . 1.463(3) ?
C1 C6 . 1.389(3) ?
C1 C2 . 1.392(3) ?
C2 C3 . 1.360(3) ?
C2 H2A . 0.9300 ?
C3 C4 . 1.390(3) ?
C3 H3A . 0.9300 ?
C4 C5 . 1.371(3) ?
C5 C6 . 1.395(3) ?
C5 H5A . 0.9300 ?
C6 C7 . 1.453(3) ?
C7 H7A . 0.9300 ?
C8 C9 . 1.528(3) ?
C8 H8A . 0.9700 ?
C8 H8B . 0.9700 ?
C9 C10 . 1.539(3) ?
C9 C19 . 1.543(3) ?
C9 C18 . 1.544(3) ?
C10 H10A . 0.9700 ?
C10 H10B . 0.9700 ?
C11 C12 . 1.454(3) ?
C11 H11A . 0.9300 ?
C12 C17 . 1.391(3) ?
C12 C13 . 1.401(3) ?
C13 C14 . 1.390(3) ?
C14 C15 . 1.353(4) ?
C14 H14A . 0.9300 ?
C15 C16 . 1.385(3) ?
C15 H15A . 0.9300 ?
C16 C17 . 1.380(3) ?
C17 H17A . 0.9300 ?
C18 H18A . 0.9600 ?
C18 H18B . 0.9600 ?
C18 H18C . 0.9600 ?
C19 H19A . 0.9600 ?
C19 H19B . 0.9600 ?
C19 H19C . 0.9600 ?
C20 H20A . 0.9600 ?
C20 H20B . 0.9600 ?
C20 H20C . 0.9600 ?
C21 H21A . 0.9600 ?
C21 H21B . 0.9600 ?
C21 H21C . 0.9600 ?

loop_
_geom_hbond_atom_site_label_D
_geom_hbond_atom_site_label_H
_geom_hbond_atom_site_label_A
_geom_hbond_site_symmetry_A
_geom_hbond_distance_DH
_geom_hbond_distance_HA
_geom_hbond_distance_DA
_geom_hbond_angle_DHA
_geom_hbond_publ_flag
O1 H1 N1 . 0.81 1.88 2.593(3) 147 y
O2 H2 N2 . 0.83 1.90 2.604(3) 143 y

loop_
_geom_torsion_atom_site_label_1
_geom_torsion_atom_site_label_2
_geom_torsion_atom_site_label_3
_geom_torsion_atom_site_label_4
_geom_torsion_site_symmetry_1
_geom_torsion_site_symmetry_2
_geom_torsion_site_symmetry_3
_geom_torsion_site_symmetry_4
_geom_torsion
_geom_torsion_publ_flag
O1 C1 C2 C3 . . . . -179.5(2) ?
C6 C1 C2 C3 . . . . -1.5(4) ?
C1 C2 C3 C4 . . . . 0.6(4) ?
C20 O3 C4 C5 . . . . -2.9(4) ?
C20 O3 C4 C3 . . . . 176.3(3) ?
C2 C3 C4 C5 . . . . 0.2(4) ?
C2 C3 C4 O3 . . . . -179.0(3) ?
O3 C4 C5 C6 . . . . 179.1(3) ?
C3 C4 C5 C6 . . . . -0.1(4) ?
O1 C1 C6 C5 . . . . 179.6(2) ?
C2 C1 C6 C5 . . . . 1.7(4) ?
O1 C1 C6 C7 . . . . 1.1(4) ?
C2 C1 C6 C7 . . . . -176.8(2) ?
C4 C5 C6 C1 . . . . -0.9(4) ?
C4 C5 C6 C7 . . . . 177.6(3) ?
C8 N1 C7 C6 . . . . 174.6(2) ?
C1 C6 C7 N1 . . . . -2.5(4) ?
C5 C6 C7 N1 . . . . 179.0(3) ?
C7 N1 C8 C9 . . . . -140.7(2) ?
N1 C8 C9 C10 . . . . 48.8(3) ?
N1 C8 C9 C19 . . . . 170.1(2) ?
N1 C8 C9 C18 . . . . -70.5(3) ?
C11 N2 C10 C9 . . . . -116.9(3) ?
C8 C9 C10 N2 . . . . 54.6(3) ?
C19 C9 C10 N2 . . . . -65.3(3) ?
C18 C9 C10 N2 . . . . 175.7(2) ?
C10 N2 C11 C12 . . . . 177.96(19) ?
N2 C11 C12 C17 . . . . -176.1(3) ?
N2 C11 C12 C13 . . . . 3.0(4) ?
C17 C12 C13 O2 . . . . -179.4(2) ?
C11 C12 C13 O2 . . . . 1.5(4) ?
C17 C12 C13 C14 . . . . 0.1(3) ?
C11 C12 C13 C14 . . . . -179.0(2) ?
O2 C13 C14 C15 . . . . 179.7(3) ?
C12 C13 C14 C15 . . . . 0.2(4) ?
C13 C14 C15 C16 . . . . -0.4(5) ?
C21 O4 C16 C17 . . . . 3.8(4) ?
C21 O4 C16 C15 . . . . -175.7(2) ?
C14 C15 C16 O4 . . . . 179.9(3) ?
C14 C15 C16 C17 . . . . 0.3(4) ?
O4 C16 C17 C12 . . . . -179.6(2) ?
C15 C16 C17 C12 . . . . -0.1(4) ?
C13 C12 C17 C16 . . . . -0.1(4) ?
C11 C12 C17 C16 . . . . 179.0(2) ?

loop_
_cod_related_entry_id
_cod_related_entry_database
_cod_related_entry_code
1 ChemSpider 30656554
